data_4300597
_journal_name_full 'Inorganic Chemistry'
_journal_paper_doi 10.1021/ic060100r
_journal_year 2006
_chemical_formula_sum 'C24 H38 B F4 Fe N8 O4 S2'
_chemical_formula_weight 709.39
_space_group_IT_number 14
_symmetry_cell_setting monoclinic
_symmetry_space_group_name_Hall '-P 2yab'
_symmetry_space_group_name_H-M 'P 1 21/a 1'
_cell_angle_alpha 90
_cell_angle_beta 103.19(2)
_cell_angle_gamma 90
_cell_formula_units_Z 4
_cell_length_a 12.100(5)
_cell_length_b 18.793(4)
_cell_length_c 13.899(7)
_cell_measurement_temperature 293(2)
_cell_volume 3077(2)
_diffrn_ambient_temperature 293(2)
_exptl_crystal_density_diffrn 1.523
_cod_original_sg_symbol_H-M 'P 21/a'
_cod_database_code 4300597

loop_
_symmetry_equiv_pos_as_xyz
'x, y, z'
'-x+1/2, y+1/2, -z'
'-x, -y, -z'
'x-1/2, -y-1/2, z'

loop_
_atom_site_label
_atom_site_type_symbol
_atom_site_fract_x
_atom_site_fract_y
_atom_site_fract_z
_atom_site_U_iso_or_equiv
_atom_site_adp_type
_atom_site_occupancy
_atom_site_symmetry_multiplicity
_atom_site_calc_flag
_atom_site_refinement_flags
_atom_site_disorder_assembly
_atom_site_disorder_group
Fe1 Fe 0.02045(7) 0.28584(5) 0.24768(7) 0.0303(3) Uani 1 1 d . . .
S1 S -0.06064(16) 0.60133(9) 0.36447(13) 0.0419(5) Uani 1 1 d . . .
S2 S 0.01320(14) 0.57864(10) 0.10698(12) 0.0381(4) Uani 1 1 d . . .
O1 O -0.0710(3) 0.21587(19) 0.1705(3) 0.0240(9) Uani 1 1 d . . .
O2 O 0.1162(3) 0.2136(2) 0.3136(3) 0.0272(10) Uani 1 1 d . . .
O3 O -0.2966(4) 0.4095(2) 0.3496(3) 0.0356(11) Uani 1 1 d . . .
O4 O 0.3548(3) 0.4082(2) 0.1870(3) 0.0355(11) Uani 1 1 d . . .
N12 N -0.1573(4) 0.3097(3) 0.4785(4) 0.0414(14) Uani 1 1 d . . .
N11 N -0.0666(4) 0.2835(3) 0.3638(4) 0.0346(13) Uani 1 1 d . . .
N21 N -0.1123(4) 0.3582(3) 0.1867(3) 0.0279(12) Uani 1 1 d . . .
N22 N -0.2815(4) 0.4083(3) 0.1495(4) 0.0293(12) Uani 1 1 d . . .
N31 N 0.1433(4) 0.3600(3) 0.3194(4) 0.0304(13) Uani 1 1 d . . .
N32 N 0.2923(4) 0.4305(3) 0.3660(4) 0.0392(14) Uani 1 1 d . . .
N41 N 0.1029(4) 0.3015(3) 0.1321(3) 0.0300(12) Uani 1 1 d . . .
N42 N 0.2086(4) 0.3344(3) 0.0285(4) 0.0365(13) Uani 1 1 d . . .
C11 C -0.1377(5) 0.3291(3) 0.3884(4) 0.0300(15) Uani 1 1 d . . .
C12 C -0.0434(6) 0.2326(4) 0.4373(6) 0.050(2) Uani 1 1 d . . .
H12 H 0.0021 0.1927 0.4378 0.060 Uiso 1 1 calc R . .
C13 C -0.0973(5) 0.2502(4) 0.5075(5) 0.0459(19) Uani 1 1 d . . .
H13 H -0.0940 0.2257 0.5662 0.055 Uiso 1 1 calc R . .
C14 C -0.2321(5) 0.3444(4) 0.5380(5) 0.053(2) Uani 1 1 d . . .
H14A H -0.2171 0.3946 0.5425 0.080 Uiso 1 1 calc R . .
H14B H -0.2164 0.3242 0.6032 0.080 Uiso 1 1 calc R . .
H14C H -0.3103 0.3364 0.5063 0.080 Uiso 1 1 calc R . .
C21 C -0.1952(5) 0.3851(3) 0.2216(4) 0.0250(14) Uani 1 1 d . . .
C22 C -0.1484(5) 0.3632(3) 0.0829(5) 0.0346(16) Uani 1 1 d . . .
H22 H -0.1082 0.3476 0.0373 0.041 Uiso 1 1 calc R . .
C23 C -0.2512(6) 0.3946(3) 0.0615(5) 0.0358(17) Uani 1 1 d . . .
H23 H -0.2941 0.4051 -0.0013 0.043 Uiso 1 1 calc R . .
C24 C -0.3888(5) 0.4420(4) 0.1510(5) 0.0414(18) Uani 1 1 d . . .
H24A H -0.4376 0.4083 0.1726 0.062 Uiso 1 1 calc R . .
H24B H -0.4241 0.4583 0.0858 0.062 Uiso 1 1 calc R . .
H24C H -0.3758 0.4817 0.1956 0.062 Uiso 1 1 calc R . .
C31 C 0.2219(5) 0.3972(3) 0.2895(4) 0.0257(14) Uani 1 1 d . . .
C32 C 0.1634(6) 0.3704(4) 0.4209(5) 0.0396(17) Uani 1 1 d . . .
H32 H 0.1214 0.3499 0.4620 0.048 Uiso 1 1 calc R . .
C33 C 0.2521(6) 0.4142(4) 0.4511(5) 0.0460(18) Uani 1 1 d . . .
H33 H 0.2812 0.4306 0.5150 0.055 Uiso 1 1 calc R . .
C34 C 0.3873(6) 0.4770(4) 0.3703(5) 0.058(2) Uani 1 1 d . . .
H34A H 0.4461 0.4521 0.3481 0.087 Uiso 1 1 calc R . .
H34B H 0.4156 0.4927 0.4371 0.087 Uiso 1 1 calc R . .
H34C H 0.3637 0.5175 0.3285 0.087 Uiso 1 1 calc R . .
C41 C 0.1817(5) 0.3471(3) 0.1176(4) 0.0300(15) Uani 1 1 d . . .
C42 C 0.1451(5) 0.2776(4) -0.0135(5) 0.0378(17) Uani 1 1 d . . .
H42 H 0.1463 0.2572 -0.0742 0.045 Uiso 1 1 calc R . .
C43 C 0.0795(6) 0.2561(4) 0.0491(5) 0.0403(17) Uani 1 1 d . . .
H43 H 0.0285 0.2184 0.0388 0.048 Uiso 1 1 calc R . .
C44 C 0.2878(6) 0.3723(4) -0.0215(5) 0.0440(18) Uani 1 1 d . . .
H44A H 0.3446 0.3965 0.0270 0.066 Uiso 1 1 calc R . .
H44B H 0.2462 0.4064 -0.0673 0.066 Uiso 1 1 calc R . .
H44C H 0.3236 0.3386 -0.0564 0.066 Uiso 1 1 calc R . .
C100 C -0.1871(5) 0.3956(3) 0.3322(5) 0.0307(15) Uani 1 1 d . . .
C101 C -0.1129(5) 0.4618(4) 0.3686(4) 0.0352(16) Uani 1 1 d . . .
H10A H -0.1104 0.4690 0.4381 0.042 Uiso 1 1 calc R . .
H10B H -0.0360 0.4525 0.3622 0.042 Uiso 1 1 calc R . .
C102 C -0.1540(6) 0.5280(3) 0.3140(5) 0.0369(16) Uani 1 1 d . . .
H10C H -0.2307 0.5383 0.3200 0.044 Uiso 1 1 calc R . .
H10D H -0.1551 0.5220 0.2445 0.044 Uiso 1 1 calc R . .
C103 C -0.1391(6) 0.6744(4) 0.2985(6) 0.053(2) Uani 1 1 d . . .
H10E H -0.1452 0.6683 0.2289 0.079 Uiso 1 1 calc R . .
H10F H -0.1005 0.7182 0.3199 0.079 Uiso 1 1 calc R . .
H10G H -0.2137 0.6756 0.3115 0.079 Uiso 1 1 calc R . .
C200 C 0.2347(5) 0.4066(3) 0.1828(5) 0.0325(15) Uani 1 1 d . . .
C201 C 0.1891(5) 0.4811(3) 0.1441(5) 0.0352(16) Uani 1 1 d . . .
H20A H 0.2422 0.5171 0.1762 0.042 Uiso 1 1 calc R . .
H20B H 0.1851 0.4836 0.0737 0.042 Uiso 1 1 calc R . .
C202 C 0.0740(5) 0.4971(3) 0.1623(5) 0.0352(17) Uani 1 1 d . . .
H20C H 0.0800 0.4995 0.2330 0.042 Uiso 1 1 calc R . .
H20D H 0.0231 0.4582 0.1366 0.042 Uiso 1 1 calc R . .
C203 C 0.1131(6) 0.6427(3) 0.1729(5) 0.0411(17) Uani 1 1 d . . .
H20E H 0.1331 0.6304 0.2417 0.062 Uiso 1 1 calc R . .
H20F H 0.0794 0.6892 0.1652 0.062 Uiso 1 1 calc R . .
H20G H 0.1800 0.6427 0.1468 0.062 Uiso 1 1 calc R . .
B1 B 0.4992(6) 0.6333(4) 0.2353(7) 0.062(3) Uani 1 1 d D . .
F1 F 0.5634(5) 0.5911(3) 0.3023(5) 0.104(2) Uani 1 1 d D A .
F2A F 0.517(2) 0.6102(10) 0.1491(11) 0.160(10) Uani 0.47 1 d PD A 1
F3A F 0.3925(11) 0.6334(12) 0.239(2) 0.181(16) Uani 0.47 1 d PD A 1
F4A F 0.5409(17) 0.6991(5) 0.2463(13) 0.090(6) Uani 0.47 1 d PD A 1
F2B F 0.4487(17) 0.5908(8) 0.1616(12) 0.171(12) Uani 0.53 1 d PD A 2
F3B F 0.4145(15) 0.6515(12) 0.277(2) 0.242(18) Uani 0.53 1 d PD A 2
F4B F 0.5527(18) 0.6881(10) 0.215(2) 0.231(16) Uani 0.53 1 d PD A 2

loop_
_atom_site_aniso_label
_atom_site_aniso_U_11
_atom_site_aniso_U_22
_atom_site_aniso_U_33
_atom_site_aniso_U_23
_atom_site_aniso_U_13
_atom_site_aniso_U_12
Fe1 0.0285(5) 0.0303(5) 0.0318(6) 0.0029(4) 0.0064(4) 0.0000(4)
S1 0.0517(11) 0.0412(11) 0.0321(10) -0.0049(8) 0.0078(8) -0.0125(8)
S2 0.0393(9) 0.0382(10) 0.0352(10) 0.0057(8) 0.0053(8) 0.0077(8)
O1 0.025(2) 0.019(2) 0.028(2) -0.0041(17) 0.0050(18) -0.0099(18)
O2 0.028(2) 0.019(2) 0.032(2) 0.0086(18) 0.0006(19) 0.0107(18)
O3 0.034(3) 0.039(3) 0.039(3) -0.002(2) 0.019(2) 0.002(2)
O4 0.024(2) 0.039(3) 0.043(3) -0.005(2) 0.005(2) -0.0051(19)
N12 0.036(3) 0.055(4) 0.031(3) 0.004(3) 0.003(3) -0.003(3)
N11 0.036(3) 0.034(3) 0.034(3) 0.010(3) 0.009(3) -0.001(3)
N21 0.030(3) 0.027(3) 0.023(3) -0.005(2) 0.000(2) 0.005(2)
N22 0.030(3) 0.034(3) 0.022(3) -0.006(2) 0.003(2) -0.001(2)
N31 0.028(3) 0.033(3) 0.028(3) -0.003(2) 0.002(2) 0.001(2)
N32 0.032(3) 0.046(4) 0.036(3) -0.004(3) 0.001(3) -0.011(3)
N41 0.038(3) 0.031(3) 0.023(3) 0.003(2) 0.011(2) 0.005(2)
N42 0.038(3) 0.043(3) 0.031(3) 0.008(3) 0.015(3) 0.006(3)
C11 0.028(3) 0.049(4) 0.014(3) -0.007(3) 0.004(3) -0.009(3)
C12 0.043(4) 0.048(5) 0.057(5) 0.012(4) 0.011(4) 0.008(3)
C13 0.035(4) 0.070(5) 0.032(4) 0.018(4) 0.006(3) -0.011(4)
C14 0.038(4) 0.097(6) 0.024(4) -0.012(4) 0.006(3) -0.010(4)
C21 0.024(3) 0.026(3) 0.024(4) 0.005(3) 0.004(3) -0.004(3)
C22 0.028(3) 0.046(4) 0.029(4) -0.002(3) 0.003(3) 0.000(3)
C23 0.042(4) 0.034(4) 0.028(4) 0.011(3) 0.000(3) -0.008(3)
C24 0.024(3) 0.050(4) 0.052(5) -0.002(4) 0.011(3) 0.010(3)
C31 0.024(3) 0.029(3) 0.022(3) -0.002(3) -0.001(3) 0.006(3)
C32 0.035(4) 0.056(5) 0.030(4) -0.010(3) 0.014(3) 0.010(3)
C33 0.051(5) 0.052(5) 0.034(4) -0.006(4) 0.007(4) 0.007(4)
C34 0.049(5) 0.085(6) 0.039(5) -0.019(4) 0.009(4) -0.028(4)
C41 0.026(3) 0.041(4) 0.019(3) 0.008(3) -0.001(3) -0.001(3)
C42 0.046(4) 0.039(4) 0.032(4) 0.001(3) 0.016(3) 0.005(3)
C43 0.041(4) 0.036(4) 0.041(4) -0.009(3) 0.005(3) 0.002(3)
C44 0.040(4) 0.058(5) 0.038(4) 0.013(4) 0.017(3) -0.003(4)
C100 0.029(4) 0.039(4) 0.024(4) 0.000(3) 0.007(3) -0.004(3)
C101 0.032(4) 0.048(4) 0.025(4) -0.011(3) 0.005(3) -0.011(3)
C102 0.045(4) 0.031(4) 0.036(4) -0.005(3) 0.010(3) -0.006(3)
C103 0.067(5) 0.038(5) 0.050(5) 0.000(4) 0.004(4) -0.012(4)
C200 0.034(4) 0.037(4) 0.028(4) 0.003(3) 0.011(3) 0.000(3)
C201 0.037(4) 0.028(4) 0.040(4) 0.009(3) 0.008(3) -0.001(3)
C202 0.041(4) 0.040(4) 0.027(4) 0.005(3) 0.014(3) 0.004(3)
C203 0.052(4) 0.034(4) 0.035(4) -0.003(3) 0.006(4) 0.003(3)
B1 0.043(6) 0.037(6) 0.104(10) -0.004(6) 0.014(6) -0.002(5)
F1 0.091(4) 0.097(4) 0.114(5) 0.018(4) 0.005(4) 0.011(3)
F2A 0.27(3) 0.118(17) 0.101(13) -0.055(11) 0.067(16) -0.031(17)
F3A 0.034(7) 0.079(16) 0.41(4) 0.07(2) 0.012(14) 0.002(8)
F4A 0.174(17) 0.011(5) 0.116(11) -0.011(6) 0.096(12) -0.020(7)
F2B 0.168(18) 0.088(11) 0.173(19) 0.009(11) -0.133(16) -0.026(11)
F3B 0.15(2) 0.095(14) 0.53(5) -0.14(2) 0.17(2) -0.039(12)
F4B 0.140(17) 0.24(3) 0.32(4) 0.07(2) 0.07(2) -0.110(18)

loop_
_geom_bond_atom_site_label_1
_geom_bond_atom_site_label_2
_geom_bond_distance
_geom_bond_site_symmetry_2
_geom_bond_publ_flag
Fe1 O2 1.882(4) . ?
Fe1 O1 1.888(3) . ?
Fe1 N41 2.096(5) . ?
Fe1 N31 2.114(5) . ?
Fe1 N11 2.120(5) . ?
Fe1 N21 2.128(5) . ?
S1 C103 1.797(7) . ?
S1 C102 1.818(6) . ?
S2 C202 1.796(6) . ?
S2 C203 1.801(7) . ?
O3 C100 1.424(7) . ?
O4 C200 1.442(7) . ?
N12 C13 1.343(9) . ?
N12 C11 1.376(7) . ?
N12 C14 1.506(8) . ?
N11 C11 1.313(8) . ?
N11 C12 1.381(8) . ?
N21 C21 1.311(8) . ?
N21 C22 1.412(8) . ?
N22 C21 1.344(7) . ?
N22 C23 1.378(8) . ?
N22 C24 1.450(7) . ?
N31 C31 1.322(7) . ?
N31 C32 1.390(8) . ?
N32 C31 1.354(7) . ?
N32 C33 1.411(9) . ?
N32 C34 1.435(8) . ?
N41 C41 1.331(8) . ?
N41 C43 1.410(8) . ?
N42 C42 1.365(9) . ?
N42 C41 1.373(8) . ?
N42 C44 1.487(8) . ?
C11 C100 1.522(9) . ?
C12 C13 1.332(10) . ?
C21 C100 1.530(8) . ?
C22 C23 1.347(9) . ?
C31 C200 1.536(8) . ?
C32 C33 1.343(10) . ?
C41 C200 1.489(9) . ?
C42 C43 1.366(9) . ?
C100 C101 1.550(8) . ?
C101 C102 1.484(9) . ?
C200 C201 1.555(8) . ?
C201 C202 1.502(8) . ?
B1 F4B 1.281(12) . ?
B1 F3A 1.303(12) . ?
B1 F4A 1.330(11) . ?
B1 F1 1.331(9) . ?
B1 F3B 1.333(13) . ?
B1 F2B 1.333(11) . ?
B1 F2A 1.338(12) . ?
